data_7005628
loop_
_publ_author_name
'Lipstman, Sophia'
'Muniappan, Sankar'
'George, Sumod'
'Goldberg, Israel'

_publ_section_title
;
 Framework coordination polymers of tetra(4-carboxyphenyl)porphyrin and
 lanthanide ions in crystalline solids.
;
_journal_issue 30
_journal_name_full 'Dalton transactions (Cambridge, England : 2003)'
_journal_page_first 3273
_journal_page_last 3281
_journal_paper_doi 10.1039/b703698a
_journal_year 2007
_chemical_formula_moiety 'C150 H94 Cu3 Dy4 N14 O30'
_chemical_formula_sum 'C150 H94 Cu3 Dy4 N14 O30'
_chemical_formula_weight 3413.01
_chemical_name_systematic
;
?
;
_space_group_IT_number 15
_symmetry_cell_setting monoclinic
_symmetry_space_group_name_Hall '-C 2yc'
_symmetry_space_group_name_H-M 'C 1 2/c 1'
_atom_sites_solution_hydrogens geom
_atom_sites_solution_primary direct
_atom_sites_solution_secondary difmap
_audit_creation_method SHELXL-97
_cell_angle_alpha 90.00
_cell_angle_beta 106.1922(17)
_cell_angle_gamma 90.00
_cell_formula_units_Z 4
_cell_length_a 21.6137(8)
_cell_length_b 23.9695(7)
_cell_length_c 30.9377(11)
_cell_measurement_reflns_used 13327
_cell_measurement_temperature 110(2)
_cell_measurement_theta_max 27.88
_cell_measurement_theta_min 1.41
_cell_volume 15392.1(9)
_computing_cell_refinement Denzo
_computing_data_collection 'Collect, Nonius B.V.'
_computing_data_reduction 'Denzo & Scalepack'
_computing_structure_refinement 'SHELXL-97 (Sheldrick, 1997)'
_computing_structure_solution 'SHELXS-97 (Sheldrick, 1990)'
_diffrn_ambient_temperature 110(2)
_diffrn_detector_area_resol_mean 12.8
_diffrn_measured_fraction_theta_full 0.961
_diffrn_measured_fraction_theta_max 0.961
_diffrn_measurement_device_type 'Nonius KappaCCD'
_diffrn_measurement_method '0.8 deg. Phi & Omega scans'
_diffrn_radiation_monochromator graphite
_diffrn_radiation_source 'fine-focus sealed tube'
_diffrn_radiation_type MoK\a
_diffrn_radiation_wavelength 0.71073
_diffrn_reflns_av_R_equivalents 0.0720
_diffrn_reflns_av_sigmaI/netI 0.1244
_diffrn_reflns_limit_h_max 28
_diffrn_reflns_limit_h_min 0
_diffrn_reflns_limit_k_max 31
_diffrn_reflns_limit_k_min 0
_diffrn_reflns_limit_l_max 38
_diffrn_reflns_limit_l_min -40
_diffrn_reflns_number 42682
_diffrn_reflns_theta_full 27.87
_diffrn_reflns_theta_max 27.87
_diffrn_reflns_theta_min 1.30
_diffrn_standards_number 0
_exptl_absorpt_coefficient_mu 2.395
_exptl_absorpt_correction_T_max 0.7459
_exptl_absorpt_correction_T_min 0.4475
_exptl_absorpt_correction_type multi-scan
_exptl_absorpt_process_details 'Blessing, 1995'
_exptl_crystal_colour red
_exptl_crystal_density_diffrn 1.473
_exptl_crystal_density_method 'not measured'
_exptl_crystal_description needles
_exptl_crystal_F_000 6732
_exptl_crystal_size_max 0.40
_exptl_crystal_size_mid 0.20
_exptl_crystal_size_min 0.13
_refine_diff_density_max 1.726
_refine_diff_density_min -1.332
_refine_diff_density_rms 0.171
_refine_ls_extinction_method none
_refine_ls_goodness_of_fit_ref 1.064
_refine_ls_hydrogen_treatment constr
_refine_ls_matrix_type full
_refine_ls_number_parameters 913
_refine_ls_number_reflns 17634
_refine_ls_number_restraints 2
_refine_ls_restrained_S_all 1.064
_refine_ls_R_factor_all 0.1126
_refine_ls_R_factor_gt 0.0581
_refine_ls_shift/su_max 0.042
_refine_ls_shift/su_mean 0.003
_refine_ls_structure_factor_coef Fsqd
_refine_ls_weighting_details 'calc w=1/[\s^2^(Fo^2^)+(0.0578P)^2^+0.0000P] where P=(Fo^2^+2Fc^2^)/3'
_refine_ls_weighting_scheme calc
_refine_ls_wR_factor_gt 0.1362
_refine_ls_wR_factor_ref 0.1476
_reflns_number_gt 9406
_reflns_number_total 17634
_reflns_threshold_expression >2sigma(I)
_cod_data_source_file b703698a.txt
_cod_data_source_block Compound-7
_cod_original_sg_symbol_H-M 'C 2/c'
_cod_database_code 7005628

loop_
_symmetry_equiv_pos_as_xyz
'x, y, z'
'-x, y, -z+1/2'
'x+1/2, y+1/2, z'
'-x+1/2, y+1/2, -z+1/2'
'-x, -y, -z'
'x, -y, z-1/2'
'-x+1/2, -y+1/2, -z'
'x+1/2, -y+1/2, z-1/2'

loop_
_atom_site_label
_atom_site_type_symbol
_atom_site_fract_x
_atom_site_fract_y
_atom_site_fract_z
_atom_site_U_iso_or_equiv
_atom_site_adp_type
_atom_site_occupancy
_atom_site_symmetry_multiplicity
_atom_site_calc_flag
_atom_site_refinement_flags
_atom_site_disorder_assembly
_atom_site_disorder_group
Dy1 Dy 0.913583(16) 0.224987(13) 0.199438(11) 0.02976(11) Uani 1 1 d . . .
Dy2 Dy 0.824580(18) 0.691223(13) 0.587260(12) 0.03362(11) Uani 1 1 d . . .
C1 C 0.8238(3) 0.3069(3) 0.5328(2) 0.0282(16) Uani 1 1 d . . .
C2 C 0.8144(3) 0.3354(3) 0.4908(2) 0.0307(17) Uani 1 1 d . . .
H2 H 0.8038 0.3736 0.4850 0.037 Uiso 1 1 calc R . .
C3 C 0.8237(3) 0.2969(3) 0.4608(2) 0.0313(17) Uani 1 1 d . . .
H3 H 0.8222 0.3034 0.4302 0.038 Uiso 1 1 calc R . .
C4 C 0.8363(3) 0.2445(3) 0.4843(2) 0.0274(16) Uani 1 1 d . . .
C5 C 0.8574(3) 0.1964(3) 0.4670(2) 0.0278(16) Uani 1 1 d . . .
C6 C 0.8671(3) 0.1467(3) 0.4914(2) 0.0325(17) Uani 1 1 d . . .
C7 C 0.8857(4) 0.0956(3) 0.4739(3) 0.042(2) Uani 1 1 d . . .
H7 H 0.8989 0.0917 0.4472 0.050 Uiso 1 1 calc R . .
C8 C 0.8807(4) 0.0543(3) 0.5023(3) 0.044(2) Uani 1 1 d . . .
H8 H 0.8907 0.0160 0.5000 0.053 Uiso 1 1 calc R . .
C9 C 0.8573(3) 0.0800(3) 0.5371(2) 0.0340(18) Uani 1 1 d . . .
C10 C 0.8384(3) 0.0516(3) 0.5705(2) 0.0296(17) Uani 1 1 d . . .
C11 C 0.8168(3) 0.0780(3) 0.6034(2) 0.0271(16) Uani 1 1 d . . .
C12 C 0.7940(3) 0.0483(3) 0.6367(2) 0.0292(16) Uani 1 1 d . . .
H12 H 0.7878 0.0092 0.6384 0.035 Uiso 1 1 calc R . .
C13 C 0.7838(3) 0.0872(3) 0.6645(2) 0.0329(17) Uani 1 1 d . . .
H13 H 0.7680 0.0809 0.6898 0.040 Uiso 1 1 calc R . .
C14 C 0.8004(3) 0.1400(3) 0.6500(2) 0.0249(15) Uani 1 1 d . . .
C15 C 0.8065(3) 0.1890(3) 0.6749(2) 0.0285(16) Uani 1 1 d . . .
C16 C 0.8276(3) 0.2390(3) 0.6598(2) 0.0282(16) Uani 1 1 d . . .
C17 C 0.8403(3) 0.2890(3) 0.6853(2) 0.0327(17) Uani 1 1 d . . .
H17 H 0.8420 0.2930 0.7161 0.039 Uiso 1 1 calc R . .
C18 C 0.8497(3) 0.3298(3) 0.6578(2) 0.0335(18) Uani 1 1 d . . .
H18 H 0.8611 0.3674 0.6657 0.040 Uiso 1 1 calc R . .
C19 C 0.8391(3) 0.3049(3) 0.6142(2) 0.0288(16) Uani 1 1 d . . .
C20 C 0.8310(3) 0.3331(3) 0.5740(3) 0.0308(17) Uani 1 1 d . . .
N21 N 0.8328(2) 0.2502(2) 0.52807(18) 0.0244(13) Uani 1 1 d . . .
N22 N 0.8511(3) 0.1377(2) 0.53050(18) 0.0267(13) Uani 1 1 d . . .
N23 N 0.8183(3) 0.1339(2) 0.61071(19) 0.0287(14) Uani 1 1 d . . .
N24 N 0.8310(2) 0.2475(2) 0.61724(18) 0.0240(13) Uani 1 1 d . . .
C25 C 0.8731(4) 0.1999(3) 0.4235(2) 0.0314(17) Uani 1 1 d . . .
C26 C 0.8263(3) 0.2031(3) 0.3838(3) 0.0328(18) Uani 1 1 d . . .
H26 H 0.7824 0.2018 0.3836 0.039 Uiso 1 1 calc R . .
C27 C 0.8420(3) 0.2082(3) 0.3436(2) 0.0301(17) Uani 1 1 d . . .
H27 H 0.8088 0.2098 0.3160 0.036 Uiso 1 1 calc R . .
C28 C 0.9065(3) 0.2109(2) 0.3434(2) 0.0255(16) Uani 1 1 d . . .
C29 C 0.9539(4) 0.2064(3) 0.3841(3) 0.0401(19) Uani 1 1 d . . .
H29 H 0.9980 0.2071 0.3844 0.048 Uiso 1 1 calc R . .
C30 C 0.9383(3) 0.2008(3) 0.4238(3) 0.042(2) Uani 1 1 d . . .
H30 H 0.9712 0.1975 0.4514 0.050 Uiso 1 1 calc R . .
C31 C 0.9234(4) 0.2186(3) 0.3003(2) 0.0293(17) Uani 1 1 d . . .
O32 O 0.8787(2) 0.22042(18) 0.26423(16) 0.0323(11) Uani 1 1 d . . .
O33 O 0.9825(2) 0.22300(18) 0.30117(16) 0.0341(12) Uani 1 1 d . . .
C34 C 0.8409(4) -0.0106(3) 0.5713(2) 0.0306(17) Uani 1 1 d . . .
C35 C 0.8971(4) -0.0372(3) 0.5981(3) 0.044(2) Uani 1 1 d . . .
H35 H 0.9351 -0.0163 0.6113 0.053 Uiso 1 1 calc R . .
C36 C 0.8954(4) -0.0956(3) 0.6047(3) 0.043(2) Uani 1 1 d . . .
H36 H 0.9323 -0.1139 0.6232 0.052 Uiso 1 1 calc R . .
C37 C 0.8397(3) -0.1268(3) 0.5843(2) 0.0271(16) Uani 1 1 d . . .
C38 C 0.7881(4) -0.0993(3) 0.5574(2) 0.041(2) Uani 1 1 d . . .
H38 H 0.7510 -0.1203 0.5424 0.049 Uiso 1 1 calc R . .
C39 C 0.7871(4) -0.0421(3) 0.5509(2) 0.0382(19) Uani 1 1 d . . .
H39 H 0.7495 -0.0246 0.5325 0.046 Uiso 1 1 calc R . .
C40 C 0.8376(4) -0.1872(3) 0.5926(3) 0.039(2) Uani 1 1 d . . .
O41 O 0.7893(3) -0.21449(19) 0.57239(18) 0.0411(13) Uani 1 1 d . . .
O42 O 0.8853(2) -0.20993(18) 0.62082(17) 0.0370(12) Uani 1 1 d . . .
C43 C 0.7888(3) 0.1872(3) 0.7183(2) 0.0270(16) Uani 1 1 d . . .
C44 C 0.7246(3) 0.1780(3) 0.7174(2) 0.0289(16) Uani 1 1 d . . .
H44 H 0.6933 0.1705 0.6896 0.035 Uiso 1 1 calc R . .
C45 C 0.7067(3) 0.1800(2) 0.7566(2) 0.0282(17) Uani 1 1 d . . .
H45 H 0.6629 0.1733 0.7554 0.034 Uiso 1 1 calc R . .
C46 C 0.7501(3) 0.1913(3) 0.7974(2) 0.0255(15) Uani 1 1 d . . .
C47 C 0.8150(3) 0.1973(3) 0.7989(2) 0.0362(18) Uani 1 1 d . . .
H47 H 0.8465 0.2020 0.8270 0.043 Uiso 1 1 calc R . .
C48 C 0.8335(3) 0.1962(3) 0.7592(2) 0.0336(18) Uani 1 1 d . . .
H48 H 0.8775 0.2018 0.7604 0.040 Uiso 1 1 calc R . .
C49 C 0.7300(4) 0.1985(3) 0.8384(3) 0.0296(17) Uani 1 1 d . . .
O50 O 0.6688(2) 0.20828(17) 0.83337(14) 0.0251(10) Uani 1 1 d . . .
O51 O 0.7676(2) 0.19606(18) 0.87664(15) 0.0307(11) Uani 1 1 d . . .
C52 C 0.8308(3) 0.3964(3) 0.5758(3) 0.0377(19) Uani 1 1 d . . .
C53 C 0.8760(4) 0.4272(3) 0.5620(3) 0.045(2) Uani 1 1 d . . .
H53 H 0.9076 0.4089 0.5510 0.054 Uiso 1 1 calc R . .
C54 C 0.8749(5) 0.4858(3) 0.5642(3) 0.062(3) Uani 1 1 d . . .
H54 H 0.9059 0.5071 0.5549 0.075 Uiso 1 1 calc R . .
C55 C 0.8291(5) 0.5122(3) 0.5797(3) 0.061(3) Uani 1 1 d . . .
C56 C 0.7835(4) 0.4821(3) 0.5934(3) 0.060(3) Uani 1 1 d . . .
H56 H 0.7522 0.5005 0.6046 0.072 Uiso 1 1 calc R . .
C57 C 0.7845(4) 0.4248(3) 0.5908(3) 0.050(2) Uani 1 1 d . . .
H57 H 0.7525 0.4040 0.5995 0.060 Uiso 1 1 calc R . .
C58 C 0.8278(5) 0.5748(3) 0.5819(4) 0.075(3) Uani 1 1 d . . .
O59 O 0.8053(3) 0.5987(2) 0.6102(2) 0.077(2) Uani 1 1 d . . .
O60 O 0.8502(4) 0.6031(2) 0.5544(2) 0.084(2) Uani 1 1 d . . .
Cu1 Cu 0.83309(4) 0.19250(3) 0.57157(3) 0.0328(2) Uani 1 1 d . . .
C61 C 1.0000 0.8673(4) 0.2500 0.035(3) Uani 1 2 d S . .
C62 C 0.9984(3) 0.8394(3) 0.2101(2) 0.0283(16) Uani 1 1 d . . .
C63 C 1.0000(4) 0.8666(3) 0.1688(3) 0.0410(19) Uani 1 1 d . . .
H63 H 0.9957 0.9055 0.1626 0.049 Uiso 1 1 calc R . .
C64 C 1.0088(3) 0.8269(3) 0.1409(2) 0.0340(18) Uani 1 1 d . . .
H64 H 1.0136 0.8324 0.1116 0.041 Uiso 1 1 calc R . .
C65 C 1.0098(3) 0.7742(3) 0.1631(2) 0.0310(17) Uani 1 1 d . . .
C66 C 1.0214(3) 0.7236(3) 0.1446(3) 0.0348(18) Uani 1 1 d . . .
C67 C 1.0186(3) 0.6729(3) 0.1657(2) 0.0295(16) Uani 1 1 d . . .
C68 C 1.0232(3) 0.6202(3) 0.1450(3) 0.0401(19) Uani 1 1 d . . .
H68 H 1.0302 0.6144 0.1163 0.048 Uiso 1 1 calc R . .
C69 C 1.0156(4) 0.5803(3) 0.1737(3) 0.044(2) Uani 1 1 d . . .
H69 H 1.0164 0.5411 0.1693 0.053 Uiso 1 1 calc R . .
C70 C 1.0062(3) 0.6082(3) 0.2118(2) 0.0292(17) Uani 1 1 d . . .
C71 C 1.0000 0.5792(4) 0.2500 0.027(2) Uani 1 2 d S . .
N72 N 1.0030(3) 0.7819(2) 0.20572(18) 0.0266(13) Uani 1 1 d . . .
N73 N 1.0091(3) 0.6657(2) 0.20701(19) 0.0304(14) Uani 1 1 d . . .
C74 C 1.0000 0.9303(4) 0.2500 0.030(2) Uani 1 2 d S . .
C75 C 0.9476(4) 0.9611(3) 0.2249(3) 0.044(2) Uani 1 1 d . . .
H75 H 0.9105 0.9418 0.2076 0.053 Uiso 1 1 calc R . .
C76 C 0.9477(4) 1.0178(3) 0.2245(3) 0.0383(19) Uani 1 1 d . . .
H76 H 0.9110 1.0366 0.2062 0.046 Uiso 1 1 calc R . .
C77 C 1.0000 1.0501(3) 0.2500 0.029(2) Uani 1 2 d SD . .
C78 C 1.0000 1.1089(3) 0.2500 0.030(2) Uani 1 2 d SD . .
O79 O 1.0490(2) 1.13563(17) 0.27398(17) 0.0370(12) Uani 1 1 d . . .
C80 C 1.0362(4) 0.7230(3) 0.1007(3) 0.0318(17) Uani 1 1 d . . .
C81 C 1.0998(4) 0.7220(3) 0.0984(3) 0.063(3) Uani 1 1 d . . .
H81 H 1.1348 0.7242 0.1250 0.075 Uiso 1 1 calc R . .
C82 C 1.1113(5) 0.7176(3) 0.0554(4) 0.074(3) Uani 1 1 d . . .
H82 H 1.1547 0.7187 0.0543 0.089 Uiso 1 1 calc R . .
C83 C 1.0641(5) 0.7117(3) 0.0155(3) 0.053(2) Uani 1 1 d D . .
C84 C 1.0036(5) 0.7133(4) 0.0207(3) 0.076(3) Uani 1 1 d . . .
H84 H 0.9684 0.7105 -0.0057 0.091 Uiso 1 1 calc R . .
C85 C 0.9898(4) 0.7186(4) 0.0614(3) 0.064(3) Uani 1 1 d . . .
H85 H 0.9460 0.7191 0.0618 0.077 Uiso 1 1 calc R . .
C86 C 1.0777(6) 0.7062(4) -0.0262(3) 0.068(3) Uani 1 1 d D . .
O87 O 1.0335(5) 0.6873(5) -0.0595(3) 0.114(5) Uani 1 1 d . . .
O88 O 1.1305(4) 0.7171(2) -0.0313(3) 0.095(3) Uani 1 1 d . . .
C89 C 1.0000 0.5176(4) 0.2500 0.027(2) Uani 1 2 d S . .
C90 C 0.9477(3) 0.4883(3) 0.2251(3) 0.0353(18) Uani 1 1 d . . .
H90 H 0.9111 0.5081 0.2077 0.042 Uiso 1 1 calc R . .
C91 C 0.9468(3) 0.4306(3) 0.2247(2) 0.0351(18) Uani 1 1 d . . .
H91 H 0.9100 0.4113 0.2072 0.042 Uiso 1 1 calc R . .
C92 C 1.0000 0.4008(4) 0.2500 0.026(2) Uani 1 2 d S . .
C93 C 1.0000 0.3383(4) 0.2500 0.033(3) Uani 1 2 d S . .
O94 O 0.9508(2) 0.31367(17) 0.22724(18) 0.0386(13) Uani 1 1 d . . .
Cu2 Cu 1.0000 0.72357(5) 0.2500 0.0354(3) Uani 1 2 d S . .
O95 O 0.8153(2) 0.17105(18) 0.18042(16) 0.0330(12) Uani 1 1 d . . .
C96 C 0.7771(4) 0.1579(4) 0.2028(3) 0.060(3) Uani 1 1 d . . .
H96 H 0.7868 0.1719 0.2326 0.072 Uiso 1 1 calc R . .
N97 N 0.7266(3) 0.1278(3) 0.1897(3) 0.067(2) Uani 1 1 d . . .
C98 C 0.7059(4) 0.1028(4) 0.1454(3) 0.079(3) Uani 1 1 d . . .
H98A H 0.7032 0.1315 0.1225 0.118 Uiso 1 1 calc R . .
H98B H 0.6635 0.0856 0.1411 0.118 Uiso 1 1 calc R . .
H98C H 0.7370 0.0741 0.1427 0.118 Uiso 1 1 calc R . .
C99 C 0.6872(5) 0.1144(5) 0.2204(3) 0.096(4) Uani 1 1 d . . .
H99A H 0.6858 0.0738 0.2241 0.143 Uiso 1 1 calc R . .
H99B H 0.6434 0.1286 0.2077 0.143 Uiso 1 1 calc R . .
H99C H 0.7063 0.1318 0.2498 0.143 Uiso 1 1 calc R . .
O100 O 0.7294(3) 0.6826(4) 0.5264(2) 0.116(3) Uani 1 1 d . . .
HOA H 0.7108 0.7197 0.5181 0.139 Uiso 1 1 d R . .
HOB H 0.6982 0.6592 0.5357 0.139 Uiso 1 1 d R . .
O101 O 0.9321(3) 0.6748(3) 0.6339(2) 0.097(3) Uani 1 1 d . . .
H10A H 0.9614 0.6722 0.6148 0.146 Uiso 1 1 d R . .
H10B H 0.9330 0.6396 0.6501 0.146 Uiso 1 1 d R . .

loop_
_atom_site_aniso_label
_atom_site_aniso_U_11
_atom_site_aniso_U_22
_atom_site_aniso_U_33
_atom_site_aniso_U_23
_atom_site_aniso_U_13
_atom_site_aniso_U_12
Dy1 0.0322(2) 0.02937(18) 0.0287(2) -0.00421(15) 0.01022(16) 0.00148(16)
Dy2 0.0492(2) 0.02618(18) 0.0270(2) -0.00121(15) 0.01321(18) -0.00207(16)
C1 0.031(4) 0.025(3) 0.034(4) -0.002(3) 0.017(4) -0.005(3)
C2 0.028(4) 0.030(4) 0.036(5) 0.002(3) 0.012(4) -0.003(3)
C3 0.031(4) 0.028(4) 0.039(5) 0.005(3) 0.017(4) 0.000(3)
C4 0.025(4) 0.029(4) 0.032(4) 0.005(3) 0.016(3) -0.002(3)
C5 0.030(4) 0.033(4) 0.024(4) 0.007(3) 0.014(3) 0.003(3)
C6 0.033(4) 0.035(4) 0.036(5) 0.003(3) 0.020(4) 0.003(3)
C7 0.055(5) 0.041(4) 0.040(5) 0.002(4) 0.031(4) 0.011(4)
C8 0.067(6) 0.034(4) 0.035(5) 0.005(4) 0.021(4) 0.013(4)
C9 0.043(5) 0.028(4) 0.038(5) 0.003(3) 0.021(4) 0.011(3)
C10 0.037(4) 0.027(4) 0.022(4) -0.002(3) 0.003(3) 0.001(3)
C11 0.028(4) 0.028(4) 0.026(4) 0.001(3) 0.009(3) 0.004(3)
C12 0.035(4) 0.033(4) 0.023(4) 0.006(3) 0.012(3) 0.008(3)
C13 0.034(4) 0.046(4) 0.025(4) 0.008(3) 0.018(4) 0.003(3)
C14 0.031(4) 0.027(4) 0.019(4) 0.000(3) 0.012(3) -0.001(3)
C15 0.028(4) 0.033(4) 0.027(4) -0.004(3) 0.013(3) 0.002(3)
C16 0.029(4) 0.032(4) 0.029(4) 0.001(3) 0.016(3) 0.000(3)
C17 0.031(4) 0.039(4) 0.033(4) -0.009(4) 0.016(4) -0.006(3)
C18 0.028(4) 0.031(4) 0.041(5) -0.004(4) 0.008(4) 0.000(3)
C19 0.026(4) 0.032(4) 0.035(5) -0.002(3) 0.020(3) -0.005(3)
C20 0.028(4) 0.025(4) 0.045(5) -0.004(3) 0.019(4) -0.003(3)
N21 0.025(3) 0.023(3) 0.030(3) 0.004(3) 0.015(3) 0.002(2)
N22 0.038(3) 0.022(3) 0.026(3) 0.004(2) 0.019(3) 0.005(3)
N23 0.033(3) 0.024(3) 0.034(4) 0.004(3) 0.017(3) -0.002(3)
N24 0.028(3) 0.025(3) 0.022(3) 0.007(3) 0.011(3) 0.006(2)
C25 0.038(5) 0.036(4) 0.025(4) 0.004(3) 0.017(4) 0.003(3)
C26 0.029(4) 0.031(4) 0.046(5) 0.001(4) 0.024(4) 0.000(3)
C27 0.025(4) 0.045(4) 0.018(4) 0.010(3) 0.002(3) -0.001(3)
C28 0.034(4) 0.020(3) 0.027(4) 0.003(3) 0.017(4) 0.003(3)
C29 0.031(4) 0.058(5) 0.037(5) 0.007(4) 0.020(4) 0.009(4)
C30 0.029(4) 0.071(5) 0.029(5) 0.004(4) 0.012(4) 0.009(4)
C31 0.041(5) 0.021(3) 0.031(5) 0.003(3) 0.018(4) 0.001(3)
O32 0.042(3) 0.034(3) 0.022(3) 0.002(2) 0.010(3) -0.004(2)
O33 0.042(3) 0.031(3) 0.041(3) 0.001(2) 0.030(3) -0.004(2)
C34 0.046(5) 0.029(4) 0.018(4) -0.003(3) 0.011(4) 0.009(4)
C35 0.061(6) 0.032(4) 0.043(5) 0.002(4) 0.018(5) 0.001(4)
C36 0.052(5) 0.042(4) 0.038(5) 0.016(4) 0.017(4) 0.013(4)
C37 0.030(4) 0.039(4) 0.011(4) -0.005(3) 0.005(3) 0.014(3)
C38 0.051(5) 0.039(4) 0.033(5) -0.002(4) 0.014(4) -0.007(4)
C39 0.051(5) 0.036(4) 0.028(5) 0.001(4) 0.011(4) 0.010(4)
C40 0.056(6) 0.033(4) 0.039(5) 0.017(4) 0.034(5) 0.019(4)
O41 0.049(3) 0.032(3) 0.047(4) 0.001(3) 0.020(3) 0.000(3)
O42 0.049(3) 0.034(3) 0.038(3) 0.008(2) 0.028(3) 0.012(3)
C43 0.036(4) 0.026(4) 0.021(4) -0.004(3) 0.010(4) 0.004(3)
C44 0.033(4) 0.031(4) 0.026(4) 0.002(3) 0.013(3) 0.005(3)
C45 0.022(4) 0.032(4) 0.037(5) -0.002(3) 0.019(4) 0.000(3)
C46 0.025(4) 0.029(4) 0.022(4) 0.005(3) 0.007(3) 0.004(3)
C47 0.032(4) 0.049(5) 0.024(4) 0.001(4) 0.003(4) 0.004(4)
C48 0.031(4) 0.045(4) 0.031(5) 0.002(4) 0.019(4) 0.010(3)
C49 0.036(5) 0.020(3) 0.031(5) 0.003(3) 0.008(4) -0.002(3)
O50 0.028(3) 0.029(2) 0.019(3) 0.005(2) 0.008(2) 0.005(2)
O51 0.027(3) 0.046(3) 0.019(3) 0.002(2) 0.006(2) 0.004(2)
C52 0.036(5) 0.039(4) 0.042(5) -0.004(4) 0.017(4) -0.003(4)
C53 0.060(5) 0.036(4) 0.052(6) -0.003(4) 0.037(5) -0.008(4)
C54 0.096(7) 0.042(5) 0.063(7) -0.005(4) 0.047(6) -0.020(5)
C55 0.109(8) 0.036(5) 0.055(6) -0.019(4) 0.049(6) -0.019(5)
C56 0.078(7) 0.033(4) 0.084(7) -0.008(5) 0.049(6) -0.003(4)
C57 0.056(5) 0.030(4) 0.075(7) -0.002(4) 0.036(5) -0.003(4)
C58 0.125(9) 0.029(5) 0.096(9) -0.006(5) 0.072(8) -0.017(5)
O59 0.142(6) 0.031(3) 0.093(5) -0.007(3) 0.089(5) -0.009(3)
O60 0.169(7) 0.029(3) 0.087(5) -0.007(3) 0.089(5) -0.014(4)
Cu1 0.0400(5) 0.0311(5) 0.0336(5) 0.0010(4) 0.0205(5) 0.0008(4)
C61 0.028(6) 0.040(6) 0.040(7) 0.000 0.015(5) 0.000
C62 0.026(4) 0.026(4) 0.036(5) 0.000(3) 0.013(4) -0.002(3)
C63 0.052(5) 0.032(4) 0.043(5) 0.006(4) 0.020(4) 0.008(4)
C64 0.041(5) 0.032(4) 0.031(5) 0.006(3) 0.013(4) 0.000(3)
C65 0.029(4) 0.033(4) 0.031(4) 0.008(3) 0.009(3) 0.000(3)
C66 0.038(4) 0.028(4) 0.045(5) -0.002(3) 0.024(4) -0.001(3)
C67 0.026(4) 0.035(4) 0.029(4) -0.006(3) 0.010(4) -0.002(3)
C68 0.047(5) 0.033(4) 0.045(5) -0.002(4) 0.020(4) -0.004(4)
C69 0.058(5) 0.029(4) 0.051(6) -0.006(4) 0.023(5) -0.009(4)
C70 0.027(4) 0.027(4) 0.033(5) -0.002(3) 0.007(4) 0.003(3)
C71 0.022(5) 0.023(5) 0.033(6) 0.000 0.005(5) 0.000
N72 0.031(3) 0.024(3) 0.029(3) 0.003(3) 0.016(3) 0.001(2)
N73 0.031(3) 0.025(3) 0.037(4) 0.001(3) 0.013(3) 0.001(3)
C74 0.021(6) 0.033(5) 0.034(6) 0.000 0.007(5) 0.000
C75 0.037(5) 0.024(4) 0.063(6) -0.005(4) 0.000(4) -0.006(4)
C76 0.042(5) 0.026(4) 0.042(5) 0.000(4) 0.003(4) 0.009(4)
C77 0.034(6) 0.022(5) 0.030(6) 0.000 0.006(5) 0.000
C78 0.028(6) 0.022(5) 0.035(7) 0.000 -0.002(5) 0.000
O79 0.036(3) 0.022(2) 0.047(3) 0.001(2) 0.004(3) -0.001(2)
C80 0.040(4) 0.026(4) 0.039(5) -0.004(3) 0.026(4) -0.005(3)
C81 0.060(6) 0.073(6) 0.064(6) -0.047(5) 0.032(5) -0.028(5)
C82 0.083(7) 0.060(6) 0.115(10) -0.040(6) 0.087(8) -0.032(5)
C83 0.074(7) 0.049(5) 0.049(6) 0.010(5) 0.039(6) 0.008(5)
C84 0.059(6) 0.142(9) 0.030(5) 0.018(6) 0.018(5) 0.034(6)
C85 0.029(5) 0.131(9) 0.037(5) 0.011(6) 0.018(4) 0.019(5)
C86 0.095(9) 0.063(6) 0.060(7) 0.018(6) 0.044(7) 0.035(6)
O87 0.126(9) 0.175(14) 0.043(5) 0.028(7) 0.039(6) 0.057(9)
O88 0.176(8) 0.035(3) 0.122(7) 0.006(4) 0.122(6) 0.008(4)
C89 0.024(6) 0.030(5) 0.022(6) 0.000 -0.003(5) 0.000
C90 0.037(5) 0.027(4) 0.040(5) 0.004(3) 0.008(4) 0.008(3)
C91 0.033(4) 0.034(4) 0.034(5) -0.004(4) 0.004(4) -0.002(3)
C92 0.024(6) 0.028(5) 0.026(6) 0.000 0.005(5) 0.000
C93 0.033(6) 0.029(5) 0.044(7) 0.000 0.023(6) 0.000
O94 0.033(3) 0.022(3) 0.056(4) 0.001(2) 0.006(3) -0.001(2)
Cu2 0.0372(7) 0.0319(7) 0.0407(8) 0.000 0.0171(7) 0.000
O95 0.031(3) 0.038(3) 0.031(3) 0.002(2) 0.009(2) -0.002(2)
C96 0.073(7) 0.069(6) 0.041(6) -0.003(5) 0.022(5) -0.021(5)
N97 0.056(5) 0.075(5) 0.080(6) -0.016(5) 0.038(5) -0.038(4)
C98 0.068(7) 0.115(9) 0.065(7) -0.036(6) 0.038(6) -0.020(6)
C99 0.083(8) 0.146(11) 0.074(8) -0.028(7) 0.049(7) -0.046(7)
O100 0.089(5) 0.207(9) 0.056(5) -0.083(5) 0.028(4) 0.007(5)
O101 0.063(4) 0.169(7) 0.071(5) 0.054(5) 0.037(4) 0.059(5)

loop_
_atom_type_symbol
_atom_type_description
_atom_type_scat_dispersion_real
_atom_type_scat_dispersion_imag
_atom_type_scat_source
C C 0.0033 0.0016 'International Tables Vol C Tables 4.2.6.8 and 6.1.1.4'
H H 0.0000 0.0000 'International Tables Vol C Tables 4.2.6.8 and 6.1.1.4'
O O 0.0106 0.0060 'International Tables Vol C Tables 4.2.6.8 and 6.1.1.4'
N N 0.0061 0.0033 'International Tables Vol C Tables 4.2.6.8 and 6.1.1.4'
Dy Dy -0.1892 4.4098 'International Tables Vol C Tables 4.2.6.8 and 6.1.1.4'
Cu Cu 0.3201 1.2651 'International Tables Vol C Tables 4.2.6.8 and 6.1.1.4'

loop_
_geom_angle_atom_site_label_1
_geom_angle_atom_site_label_2
_geom_angle_atom_site_label_3
_geom_angle
_geom_angle_site_symmetry_1
_geom_angle_site_symmetry_3
_geom_angle_publ_flag
O33 Dy1 O32 124.63(17) 2_755 . ?
O33 Dy1 O79 74.80(16) 2_755 2_745 ?
O32 Dy1 O79 79.56(16) . 2_745 ?
O33 Dy1 O94 77.41(16) 2_755 . ?
O32 Dy1 O94 83.53(16) . . ?
O79 Dy1 O94 130.24(17) 2_745 . ?
O33 Dy1 O42 87.75(17) 2_755 6 ?
O32 Dy1 O42 145.49(17) . 6 ?
O79 Dy1 O42 100.70(16) 2_745 6 ?
O94 Dy1 O42 118.60(17) . 6 ?
O33 Dy1 O50 129.44(15) 2_755 7_656 ?
O32 Dy1 O50 90.87(15) . 7_656 ?
O79 Dy1 O50 153.67(15) 2_745 7_656 ?
O94 Dy1 O50 71.91(15) . 7_656 ?
O42 Dy1 O50 73.61(15) 6 7_656 ?
O33 Dy1 O95 142.95(15) 2_755 . ?
O32 Dy1 O95 73.22(16) . . ?
O79 Dy1 O95 77.93(15) 2_745 . ?
O94 Dy1 O95 139.60(16) . . ?
O42 Dy1 O95 73.14(16) 6 . ?
O50 Dy1 O95 75.82(15) 7_656 . ?
O88 Dy2 O100 83.2(3) 2_755 . ?
O88 Dy2 O41 77.2(2) 2_755 1_565 ?
O100 Dy2 O41 76.7(2) . 1_565 ?
O88 Dy2 O101 87.4(3) 2_755 . ?
O100 Dy2 O101 160.0(2) . . ?
O41 Dy2 O101 118.3(2) 1_565 . ?
O88 Dy2 O59 128.18(19) 2_755 . ?
O100 Dy2 O59 88.3(3) . . ?
O41 Dy2 O59 149.2(2) 1_565 . ?
O101 Dy2 O59 83.6(3) . . ?
O88 Dy2 O50 142.3(2) 2_755 4_656 ?
O100 Dy2 O50 127.02(18) . 4_656 ?
O41 Dy2 O50 87.79(16) 1_565 4_656 ?
O101 Dy2 O50 69.55(19) . 4_656 ?
O59 Dy2 O50 79.88(17) . 4_656 ?
O88 Dy2 O60 74.36(19) 2_755 . ?
O100 Dy2 O60 81.1(2) . . ?
O41 Dy2 O60 145.60(19) 1_565 . ?
O101 Dy2 O60 79.4(3) . . ?
O59 Dy2 O60 53.81(18) . . ?
O50 Dy2 O60 126.61(18) 4_656 . ?
O88 Dy2 O51 150.1(2) 2_755 4_656 ?
O100 Dy2 O51 74.98(19) . 4_656 ?
O41 Dy2 O51 78.15(16) 1_565 4_656 ?
O101 Dy2 O51 119.30(18) . 4_656 ?
O59 Dy2 O51 71.98(18) . 4_656 ?
O50 Dy2 O51 52.20(14) 4_656 4_656 ?
O60 Dy2 O51 120.81(18) . 4_656 ?
O88 Dy2 O42 78.19(19) 2_755 1_565 ?
O100 Dy2 O42 125.9(2) . 1_565 ?
O41 Dy2 O42 49.78(17) 1_565 1_565 ?
O101 Dy2 O42 68.7(2) . 1_565 ?
O59 Dy2 O42 141.6(2) . 1_565 ?
O50 Dy2 O42 65.96(13) 4_656 1_565 ?
O60 Dy2 O42 138.46(19) . 1_565 ?
O51 Dy2 O42 98.26(13) 4_656 1_565 ?
O88 Dy2 C58 101.7(2) 2_755 . ?
O100 Dy2 C58 84.1(3) . . ?
O41 Dy2 C58 160.8(3) 1_565 . ?
O101 Dy2 C58 80.5(3) . . ?
O59 Dy2 C58 26.5(2) . . ?
O50 Dy2 C58 103.3(2) 4_656 . ?
O60 Dy2 C58 27.3(2) . . ?
O51 Dy2 C58 96.1(2) 4_656 . ?
O42 Dy2 C58 149.3(3) 1_565 . ?
O88 Dy2 C49 160.72(19) 2_755 4_656 ?
O100 Dy2 C49 100.5(2) . 4_656 ?
O41 Dy2 C49 85.19(17) 1_565 4_656 ?
O101 Dy2 C49 94.3(2) . 4_656 ?
O59 Dy2 C49 71.05(18) . 4_656 ?
O50 Dy2 C49 27.05(17) 4_656 4_656 ?
O60 Dy2 C49 124.84(18) . 4_656 ?
O51 Dy2 C49 25.51(16) 4_656 4_656 ?
O42 Dy2 C49 84.52(16) 1_565 4_656 ?
C58 Dy2 C49 97.5(2) . 4_656 ?
O88 Dy2 C40 73.70(19) 2_755 1_565 ?
O100 Dy2 C40 100.3(3) . 1_565 ?
O41 Dy2 C40 24.41(19) 1_565 1_565 ?
O101 Dy2 C40 93.9(3) . 1_565 ?
O59 Dy2 C40 157.63(19) . 1_565 ?
O50 Dy2 C40 78.45(17) 4_656 1_565 ?
O60 Dy2 C40 147.61(19) . 1_565 ?
O51 Dy2 C40 90.24(17) 4_656 1_565 ?
O42 Dy2 C40 25.64(18) 1_565 1_565 ?
C58 Dy2 C40 173.0(3) . 1_565 ?
C49 Dy2 C40 87.02(18) 4_656 1_565 ?
N21 C1 C20 123.9(6) . . ?
N21 C1 C2 111.1(6) . . ?
C20 C1 C2 124.6(6) . . ?
C3 C2 C1 106.6(6) . . ?
C3 C2 H2 126.7 . . ?
C1 C2 H2 126.7 . . ?
C2 C3 C4 106.8(6) . . ?
C2 C3 H3 126.6 . . ?
C4 C3 H3 126.6 . . ?
N21 C4 C5 124.6(6) . . ?
N21 C4 C3 110.8(6) . . ?
C5 C4 C3 124.1(6) . . ?
C6 C5 C4 120.8(6) . . ?
C6 C5 C25 120.3(6) . . ?
C4 C5 C25 118.9(6) . . ?
N22 C6 C5 125.4(6) . . ?
N22 C6 C7 111.3(6) . . ?
C5 C6 C7 122.5(6) . . ?
C8 C7 C6 107.3(6) . . ?
C8 C7 H7 126.3 . . ?
C6 C7 H7 126.3 . . ?
C7 C8 C9 106.3(6) . . ?
C7 C8 H8 126.9 . . ?
C9 C8 H8 126.9 . . ?
C10 C9 N22 123.8(6) . . ?
C10 C9 C8 125.4(6) . . ?
N22 C9 C8 110.5(6) . . ?
C11 C10 C9 123.5(6) . . ?
C11 C10 C34 117.6(6) . . ?
C9 C10 C34 119.0(6) . . ?
N23 C11 C10 125.2(6) . . ?
N23 C11 C12 111.3(6) . . ?
C10 C11 C12 123.4(6) . . ?
C13 C12 C11 105.5(6) . . ?
C13 C12 H12 127.3 . . ?
C11 C12 H12 127.3 . . ?
C12 C13 C14 108.6(6) . . ?
C12 C13 H13 125.7 . . ?
C14 C13 H13 125.7 . . ?
N23 C14 C15 124.7(6) . . ?
N23 C14 C13 109.9(6) . . ?
C15 C14 C13 124.8(6) . . ?
C14 C15 C16 121.7(6) . . ?
C14 C15 C43 117.6(6) . . ?
C16 C15 C43 120.6(6) . . ?
N24 C16 C15 124.1(6) . . ?
N24 C16 C17 111.0(6) . . ?
C15 C16 C17 124.5(6) . . ?
C18 C17 C16 107.6(6) . . ?
C18 C17 H17 126.2 . . ?
C16 C17 H17 126.2 . . ?
C17 C18 C19 106.2(6) . . ?
C17 C18 H18 126.9 . . ?
C19 C18 H18 126.9 . . ?
C20 C19 N24 123.8(6) . . ?
C20 C19 C18 126.2(6) . . ?
N24 C19 C18 109.7(6) . . ?
C19 C20 C1 123.9(6) . . ?
C19 C20 C52 117.0(6) . . ?
C1 C20 C52 119.1(6) . . ?
C4 N21 C1 104.3(5) . . ?
C4 N21 Cu1 128.5(4) . . ?
C1 N21 Cu1 127.0(4) . . ?
C6 N22 C9 104.5(5) . . ?
C6 N22 Cu1 128.2(4) . . ?
C9 N22 Cu1 127.0(4) . . ?
C11 N23 C14 104.6(5) . . ?
C11 N23 Cu1 127.7(4) . . ?
C14 N23 Cu1 127.5(4) . . ?
C16 N24 C19 104.8(5) . . ?
C16 N24 Cu1 128.6(4) . . ?
C19 N24 Cu1 126.3(4) . . ?
C26 C25 C30 119.8(6) . . ?
C26 C25 C5 121.6(6) . . ?
C30 C25 C5 118.6(7) . . ?
C25 C26 C27 120.7(6) . . ?
C25 C26 H26 119.6 . . ?
C27 C26 H26 119.6 . . ?
C26 C27 C28 120.2(6) . . ?
C26 C27 H27 119.9 . . ?
C28 C27 H27 119.9 . . ?
C29 C28 C27 118.5(6) . . ?
C29 C28 C31 121.3(6) . . ?
C27 C28 C31 120.3(6) . . ?
C30 C29 C28 121.1(7) . . ?
C30 C29 H29 119.4 . . ?
C28 C29 H29 119.4 . . ?
C29 C30 C25 119.6(7) . . ?
C29 C30 H30 120.2 . . ?
C25 C30 H30 120.2 . . ?
O32 C31 O33 122.3(6) . . ?
O32 C31 C28 118.7(6) . . ?
O33 C31 C28 119.0(7) . . ?
C31 O32 Dy1 114.3(4) . . ?
C31 O33 Dy1 176.1(4) . 2_755 ?
C39 C34 C35 119.7(6) . . ?
C39 C34 C10 121.1(6) . . ?
C35 C34 C10 118.6(7) . . ?
C36 C35 C34 118.4(7) . . ?
C36 C35 H35 120.8 . . ?
C34 C35 H35 120.8 . . ?
C37 C36 C35 121.0(7) . . ?
C37 C36 H36 119.5 . . ?
C35 C36 H36 119.5 . . ?
C38 C37 C36 117.9(7) . . ?
C38 C37 C40 121.5(7) . . ?
C36 C37 C40 120.6(7) . . ?
C37 C38 C39 123.0(7) . . ?
C37 C38 H38 118.5 . . ?
C39 C38 H38 118.5 . . ?
C34 C39 C38 119.9(7) . . ?
C34 C39 H39 120.1 . . ?
C38 C39 H39 120.1 . . ?
O41 C40 O42 121.7(7) . . ?
O41 C40 C37 119.5(7) . . ?
O42 C40 C37 118.8(8) . . ?
O41 C40 Dy2 52.7(4) . 1_545 ?
O42 C40 Dy2 70.1(4) . 1_545 ?
C37 C40 Dy2 167.2(5) . 1_545 ?
C40 O41 Dy2 102.9(4) . 1_545 ?
C40 O42 Dy1 134.3(4) . 6_556 ?
C40 O42 Dy2 84.3(4) . 1_545 ?
Dy1 O42 Dy2 102.42(16) 6_556 1_545 ?
C48 C43 C44 118.7(6) . . ?
C48 C43 C15 122.1(6) . . ?
C44 C43 C15 119.2(6) . . ?
C45 C44 C43 120.0(7) . . ?
C45 C44 H44 120.0 . . ?
C43 C44 H44 120.0 . . ?
C46 C45 C44 122.1(6) . . ?
C46 C45 H45 118.9 . . ?
C44 C45 H45 118.9 . . ?
C45 C46 C47 118.1(6) . . ?
C45 C46 C49 122.0(6) . . ?
C47 C46 C49 119.9(6) . . ?
C48 C47 C46 120.2(7) . . ?
C48 C47 H47 119.9 . . ?
C46 C47 H47 119.9 . . ?
C43 C48 C47 120.8(7) . . ?
C43 C48 H48 119.6 . . ?
C47 C48 H48 119.6 . . ?
O51 C49 O50 119.7(6) . . ?
O51 C49 C46 123.3(6) . . ?
O50 C49 C46 116.9(6) . . ?
O51 C49 Dy2 62.4(4) . 4_646 ?
O50 C49 Dy2 58.6(3) . 4_646 ?
C46 C49 Dy2 167.8(5) . 4_646 ?
C49 O50 Dy1 140.9(4) . 7_656 ?
C49 O50 Dy2 94.4(4) . 4_646 ?
Dy1 O50 Dy2 111.32(16) 7_656 4_646 ?
C49 O51 Dy2 92.1(4) . 4_646 ?
C53 C52 C57 118.4(7) . . ?
C53 C52 C20 120.9(6) . . ?
C57 C52 C20 120.7(6) . . ?
C52 C53 C54 119.7(7) . . ?
C52 C53 H53 120.1 . . ?
C54 C53 H53 120.1 . . ?
C55 C54 C53 120.1(8) . . ?
C55 C54 H54 119.9 . . ?
C53 C54 H54 119.9 . . ?
C54 C55 C56 120.9(7) . . ?
C54 C55 C58 120.1(8) . . ?
C56 C55 C58 119.0(8) . . ?
C57 C56 C55 118.7(8) . . ?
C57 C56 H56 120.6 . . ?
C55 C56 H56 120.6 . . ?
C56 C57 C52 122.1(7) . . ?
C56 C57 H57 118.9 . . ?
C52 C57 H57 118.9 . . ?
O59 C58 O60 120.9(7) . . ?
O59 C58 C55 120.3(8) . . ?
O60 C58 C55 118.8(8) . . ?
O59 C58 Dy2 58.8(4) . . ?
O60 C58 Dy2 62.1(4) . . ?
C55 C58 Dy2 179.1(7) . . ?
C58 O59 Dy2 94.7(5) . . ?
C58 O60 Dy2 90.6(5) . . ?
N21 Cu1 N23 170.6(2) . . ?
N21 Cu1 N22 89.5(2) . . ?
N23 Cu1 N22 91.0(2) . . ?
N21 Cu1 N24 91.4(2) . . ?
N23 Cu1 N24 89.8(2) . . ?
N22 Cu1 N24 170.1(2) . . ?
C62 C61 C62 122.8(9) 2_755 . ?
C62 C61 C74 118.6(5) 2_755 . ?
C62 C61 C74 118.6(5) . . ?
C61 C62 N72 125.1(7) . . ?
C61 C62 C63 124.4(6) . . ?
N72 C62 C63 110.0(6) . . ?
C64 C63 C62 106.9(6) . . ?
C64 C63 H63 126.5 . . ?
C62 C63 H63 126.5 . . ?
C63 C64 C65 107.9(7) . . ?
C63 C64 H64 126.1 . . ?
C65 C64 H64 126.1 . . ?
N72 C65 C66 125.9(6) . . ?
N72 C65 C64 110.4(6) . . ?
C66 C65 C64 123.4(7) . . ?
C67 C66 C65 122.3(7) . . ?
C67 C66 C80 118.1(6) . . ?
C65 C66 C80 119.6(6) . . ?
N73 C67 C66 126.1(6) . . ?
N73 C67 C68 110.8(6) . . ?
C66 C67 C68 123.1(7) . . ?
C69 C68 C67 107.2(7) . . ?
C69 C68 H68 126.4 . . ?
C67 C68 H68 126.4 . . ?
C68 C69 C70 106.7(6) . . ?
C68 C69 H69 126.7 . . ?
C70 C69 H69 126.7 . . ?
N73 C70 C71 126.6(6) . . ?
N73 C70 C69 110.9(6) . . ?
C71 C70 C69 122.3(6) . . ?
C70 C71 C70 120.9(8) 2_755 . ?
C70 C71 C89 119.6(4) 2_755 . ?
C70 C71 C89 119.5(4) . . ?
C65 N72 C62 104.7(5) . . ?
C65 N72 Cu2 127.1(4) . . ?
C62 N72 Cu2 128.2(4) . . ?
C67 N73 C70 104.4(5) . . ?
C67 N73 Cu2 128.0(4) . . ?
C70 N73 Cu2 127.6(5) . . ?
C75 C74 C75 116.0(9) . 2_755 ?
C75 C74 C61 122.0(4) . . ?
C75 C74 C61 122.0(4) 2_755 . ?
C76 C75 C74 122.1(7) . . ?
C76 C75 H75 118.9 . . ?
C74 C75 H75 118.9 . . ?
C75 C76 C77 123.0(7) . . ?
C75 C76 H76 118.5 . . ?
C77 C76 H76 118.5 . . ?
C76 C77 C76 113.7(7) 2_755 . ?
C76 C77 C78 123.1(4) 2_755 . ?
C76 C77 C78 123.1(4) . . ?
O79 C78 O79 120.1(6) . 2_755 ?
O79 C78 C77 119.9(3) . . ?
O79 C78 C77 119.9(3) 2_755 . ?
C78 O79 Dy1 143.5(4) . 2_765 ?
C85 C80 C81 116.6(7) . . ?
C85 C80 C66 122.1(7) . . ?
C81 C80 C66 121.1(7) . . ?
C80 C81 C82 118.6(9) . . ?
C80 C81 H81 120.7 . . ?
C82 C81 H81 120.7 . . ?
C83 C82 C81 124.7(8) . . ?
C83 C82 H82 117.6 . . ?
C81 C82 H82 117.6 . . ?
C84 C83 C82 112.9(7) . . ?
C84 C83 C86 124.2(10) . . ?
C82 C83 C86 122.8(10) . . ?
C83 C84 C85 124.6(9) . . ?
C83 C84 H84 117.7 . . ?
C85 C84 H84 117.7 . . ?
C80 C85 C84 122.4(8) . . ?
C80 C85 H85 118.8 . . ?
C84 C85 H85 118.8 . . ?
O88 C86 O87 119.1(8) . . ?
O88 C86 C83 122.7(11) . . ?
O87 C86 C83 118.1(11) . . ?
C86 O88 Dy2 130.3(7) . 2_755 ?
C90 C89 C90 118.4(9) 2_755 . ?
C90 C89 C71 120.8(4) 2_755 . ?
C90 C89 C71 120.8(4) . . ?
C89 C90 C91 121.6(7) . . ?
C89 C90 H90 119.2 . . ?
C91 C90 H90 119.2 . . ?
C90 C91 C92 120.1(7) . . ?
C90 C91 H91 120.0 . . ?
C92 C91 H91 120.0 . . ?
C91 C92 C91 118.3(9) 2_755 . ?
C91 C92 C93 120.8(4) 2_755 . ?
C91 C92 C93 120.8(4) . . ?
O94 C93 O94 123.5(9) 2_755 . ?
O94 C93 C92 118.2(4) 2_755 . ?
O94 C93 C92 118.2(4) . . ?
C93 O94 Dy1 141.7(5) . . ?
N73 Cu2 N73 90.5(3) 2_755 . ?
N73 Cu2 N72 90.0(2) 2_755 2_755 ?
N73 Cu2 N72 176.3(2) . 2_755 ?
N73 Cu2 N72 176.3(2) 2_755 . ?
N73 Cu2 N72 90.0(2) . . ?
N72 Cu2 N72 89.7(3) 2_755 . ?
C96 O95 Dy1 132.0(5) . . ?
O95 C96 N97 127.1(9) . . ?
O95 C96 H96 116.5 . . ?
N97 C96 H96 116.5 . . ?
C96 N97 C98 123.1(8) . . ?
C96 N97 C99 121.0(8) . . ?
C98 N97 C99 115.8(7) . . ?
N97 C98 H98A 109.5 . . ?
N97 C98 H98B 109.5 . . ?
H98A C98 H98B 109.5 . . ?
N97 C98 H98C 109.5 . . ?
H98A C98 H98C 109.5 . . ?
H98B C98 H98C 109.5 . . ?
N97 C99 H99A 109.5 . . ?
N97 C99 H99B 109.5 . . ?
H99A C99 H99B 109.5 . . ?
N97 C99 H99C 109.5 . . ?
H99A C99 H99C 109.5 . . ?
H99B C99 H99C 109.5 . . ?
Dy2 O100 HOA 109.2 . . ?
Dy2 O100 HOB 109.3 . . ?
HOA O100 HOB 109.5 . . ?
Dy2 O101 H10A 109.2 . . ?
Dy2 O101 H10B 109.0 . . ?
H10A O101 H10B 109.5 . . ?

loop_
_geom_bond_atom_site_label_1
_geom_bond_atom_site_label_2
_geom_bond_distance
_geom_bond_site_symmetry_2
_geom_bond_publ_flag
Dy1 O33 2.251(4) 2_755 ?
Dy1 O32 2.332(4) . ?
Dy1 O79 2.355(4) 2_745 ?
Dy1 O94 2.349(4) . ?
Dy1 O42 2.364(5) 6 ?
Dy1 O50 2.399(4) 7_656 ?
Dy1 O95 2.414(5) . ?
Dy2 O88 2.293(6) 2_755 ?
Dy2 O100 2.379(7) . ?
Dy2 O41 2.388(5) 1_565 ?
Dy2 O101 2.402(6) . ?
Dy2 O59 2.401(5) . ?
Dy2 O50 2.454(4) 4_656 ?
Dy2 O60 2.472(5) . ?
Dy2 O51 2.544(4) 4_656 ?
Dy2 O42 2.766(5) 1_565 ?
Dy2 C58 2.797(8) . ?
Dy2 C49 2.867(7) 4_656 ?
Dy2 C40 2.928(7) 1_565 ?
C1 N21 1.386(8) . ?
C1 C20 1.388(9) . ?
C1 C2 1.433(9) . ?
C2 C3 1.361(9) . ?
C2 H2 0.9500 . ?
C3 C4 1.439(9) . ?
C3 H3 0.9500 . ?
C4 N21 1.383(8) . ?
C4 C5 1.402(9) . ?
C5 C6 1.394(9) . ?
C5 C25 1.479(9) . ?
C6 N22 1.364(8) . ?
C6 C7 1.443(9) . ?
C7 C8 1.346(9) . ?
C7 H7 0.9500 . ?
C8 C9 1.450(9) . ?
C8 H8 0.9500 . ?
C9 C10 1.391(9) . ?
C9 N22 1.397(8) . ?
C10 C11 1.385(9) . ?
C10 C34 1.493(9) . ?
C11 N23 1.358(8) . ?
C11 C12 1.448(9) . ?
C12 C13 1.329(9) . ?
C12 H12 0.9500 . ?
C13 C14 1.421(9) . ?
C13 H13 0.9500 . ?
C14 N23 1.383(8) . ?
C14 C15 1.390(9) . ?
C15 C16 1.407(9) . ?
C15 C43 1.495(9) . ?
C16 N24 1.355(8) . ?
C16 C17 1.417(9) . ?
C17 C18 1.347(9) . ?
C17 H17 0.9500 . ?
C18 C19 1.433(9) . ?
C18 H18 0.9500 . ?
C19 C20 1.383(10) . ?
C19 N24 1.394(8) . ?
C20 C52 1.519(9) . ?
N21 Cu1 1.928(5) . ?
N22 Cu1 1.942(5) . ?
N23 Cu1 1.939(5) . ?
N24 Cu1 1.942(5) . ?
C25 C26 1.359(10) . ?
C25 C30 1.405(10) . ?
C26 C27 1.382(9) . ?
C26 H26 0.9500 . ?
C27 C28 1.398(9) . ?
C27 H27 0.9500 . ?
C28 C29 1.389(9) . ?
C28 C31 1.489(9) . ?
C29 C30 1.369(9) . ?
C29 H29 0.9500 . ?
C30 H30 0.9500 . ?
C31 O32 1.256(8) . ?
C31 O33 1.275(8) . ?
O33 Dy1 2.251(4) 2_755 ?
C34 C39 1.383(10) . ?
C34 C35 1.417(10) . ?
C35 C36 1.416(9) . ?
C35 H35 0.9500 . ?
C36 C37 1.410(10) . ?
C36 H36 0.9500 . ?
C37 C38 1.362(9) . ?
C37 C40 1.472(10) . ?
C38 C39 1.384(9) . ?
C38 H38 0.9500 . ?
C39 H39 0.9500 . ?
C40 O41 1.242(9) . ?
C40 O42 1.273(9) . ?
C40 Dy2 2.928(7) 1_545 ?
O41 Dy2 2.388(5) 1_545 ?
O42 Dy1 2.364(5) 6_556 ?
O42 Dy2 2.766(5) 1_545 ?
C43 C48 1.378(9) . ?
C43 C44 1.399(9) . ?
C44 C45 1.372(9) . ?
C44 H44 0.9500 . ?
C45 C46 1.375(9) . ?
C45 H45 0.9500 . ?
C46 C47 1.398(9) . ?
C46 C49 1.461(9) . ?
C47 C48 1.394(9) . ?
C47 H47 0.9500 . ?
C48 H48 0.9500 . ?
C49 O51 1.236(8) . ?
C49 O50 1.308(8) . ?
C49 Dy2 2.867(7) 4_646 ?
O50 Dy1 2.399(4) 7_656 ?
O50 Dy2 2.454(4) 4_646 ?
O51 Dy2 2.544(4) 4_646 ?
C52 C53 1.384(9) . ?
C52 C57 1.394(9) . ?
C53 C54 1.407(10) . ?
C53 H53 0.9500 . ?
C54 C55 1.369(11) . ?
C54 H54 0.9500 . ?
C55 C56 1.381(11) . ?
C55 C58 1.502(11) . ?
C56 C57 1.375(10) . ?
C56 H56 0.9500 . ?
C57 H57 0.9500 . ?
C58 O59 1.251(10) . ?
C58 O60 1.285(9) . ?
C61 C62 1.397(8) 2_755 ?
C61 C62 1.397(8) . ?
C61 C74 1.509(13) . ?
C62 N72 1.392(8) . ?
C62 C63 1.444(9) . ?
C63 C64 1.333(9) . ?
C63 H63 0.9500 . ?
C64 C65 1.433(9) . ?
C64 H64 0.9500 . ?
C65 N72 1.380(8) . ?
C65 C66 1.394(9) . ?
C66 C67 1.388(9) . ?
C66 C80 1.479(9) . ?
C67 N73 1.362(8) . ?
C67 C68 1.432(9) . ?
C68 C69 1.346(9) . ?
C68 H68 0.9500 . ?
C69 C70 1.419(9) . ?
C69 H69 0.9500 . ?
C70 N73 1.390(8) . ?
C70 C71 1.408(8) . ?
C71 C70 1.408(8) 2_755 ?
C71 C89 1.478(12) . ?
N72 Cu2 1.971(5) . ?
N73 Cu2 1.969(5) . ?
C74 C75 1.393(9) . ?
C74 C75 1.393(9) 2_755 ?
C75 C76 1.360(9) . ?
C75 H75 0.9500 . ?
C76 C77 1.415(8) . ?
C76 H76 0.9500 . ?
C77 C76 1.415(8) 2_755 ?
C77 C78 1.410(10) . ?
C78 O79 1.283(5) . ?
C78 O79 1.283(5) 2_755 ?
O79 Dy1 2.355(4) 2_765 ?
C80 C85 1.347(11) . ?
C80 C81 1.397(10) . ?
C81 C82 1.421(12) . ?
C81 H81 0.9500 . ?
C82 C83 1.371(13) . ?
C82 H82 0.9500 . ?
C83 C84 1.361(12) . ?
C83 C86 1.409(14) . ?
C84 C85 1.380(11) . ?
C84 H84 0.9500 . ?
C85 H85 0.9500 . ?
C86 O88 1.224(12) . ?
C86 O87 1.277(13) . ?
O88 Dy2 2.293(6) 2_755 ?
C89 C90 1.371(8) 2_755 ?
C89 C90 1.371(8) . ?
C90 C91 1.383(9) . ?
C90 H90 0.9500 . ?
C91 C92 1.393(8) . ?
C91 H91 0.9500 . ?
C92 C91 1.393(8) 2_755 ?
C92 C93 1.498(13) . ?
C93 O94 1.248(6) 2_755 ?
C93 O94 1.249(6) . ?
Cu2 N73 1.969(5) 2_755 ?
Cu2 N72 1.971(5) 2_755 ?
O95 C96 1.257(9) . ?
C96 N97 1.275(10) . ?
C96 H96 0.9500 . ?
N97 C98 1.447(10) . ?
N97 C99 1.478(10) . ?
C98 H98A 0.9800 . ?
C98 H98B 0.9800 . ?
C98 H98C 0.9800 . ?
C99 H99A 0.9800 . ?
C99 H99B 0.9800 . ?
C99 H99C 0.9800 . ?
O100 HOA 0.9800 . ?
O100 HOB 0.9800 . ?
O101 H10A 0.9800 . ?
O101 H10B 0.9800 . ?
